data_7219638
loop_
_publ_author_name
'Mahammad, Ali'
'Dutta, Arpan'
'Biswas, Surajit'
'Dolai, Malay'
'shaw, Bikash kumar'
'saha, Shyamal Kumar'
'Mondal, Abhishake'

_publ_section_title
;
 Mononuclear manganese (III) complexes of bidentate NO donor Schiff base
 ligands: synthesis, structural characterization, magnetic and catecholase
 studies
;
_journal_name_full 'RSC Adv.'
_journal_paper_doi 10.1039/C5RA00239G
_journal_year 2015
_chemical_formula_moiety 'C42 H30 Br3 Cl3 Mn N3 O3'
_chemical_formula_sum 'C42 H30 Br3 Cl3 Mn N3 O3'
_chemical_formula_weight 1025.68
_chemical_name_systematic
; 
 ? 
;
_space_group_IT_number 2
_symmetry_cell_setting triclinic
_symmetry_space_group_name_Hall '-P 1'
_symmetry_space_group_name_H-M 'P -1'
_atom_sites_solution_hydrogens geom
_atom_sites_solution_primary direct
_atom_sites_solution_secondary difmap
_audit_creation_method SHELXL-97
_audit_update_record
;
2015-01-03 deposited with the CCDC.
2015-02-23 downloaded from the CCDC.
;
_cell_angle_alpha 76.581(5)
_cell_angle_beta 85.576(6)
_cell_angle_gamma 70.170(5)
_cell_formula_units_Z 2
_cell_length_a 8.8296(15)
_cell_length_b 12.345(2)
_cell_length_c 20.440(4)
_cell_measurement_reflns_used 4102
_cell_measurement_temperature 120(2)
_cell_measurement_theta_max 24.55
_cell_measurement_theta_min 0.938
_cell_volume 2038.7(6)
_computing_structure_refinement 'SHELXL-97 (Sheldrick, 2008)'
_computing_structure_solution 'SHELXS-97 (Sheldrick, 2008)'
_diffrn_ambient_temperature 120(2)
_diffrn_measured_fraction_theta_full 0.981
_diffrn_measured_fraction_theta_max 0.981
_diffrn_radiation_monochromator graphite
_diffrn_radiation_source 'fine-focus sealed tube'
_diffrn_radiation_type MoK\a
_diffrn_radiation_wavelength 0.71073
_diffrn_reflns_av_R_equivalents 0.0318
_diffrn_reflns_av_sigmaI/netI 0.0634
_diffrn_reflns_limit_h_max 10
_diffrn_reflns_limit_h_min -6
_diffrn_reflns_limit_k_max 14
_diffrn_reflns_limit_k_min -14
_diffrn_reflns_limit_l_max 24
_diffrn_reflns_limit_l_min -24
_diffrn_reflns_number 13165
_diffrn_reflns_theta_full 24.81
_diffrn_reflns_theta_max 24.81
_diffrn_reflns_theta_min 1.80
_exptl_absorpt_coefficient_mu 3.503
_exptl_absorpt_correction_T_max 0.810
_exptl_absorpt_correction_T_min 0.788
_exptl_absorpt_correction_type empirical
_exptl_absorpt_process_details sadabs
_exptl_crystal_colour brown
_exptl_crystal_density_diffrn 1.671
_exptl_crystal_density_method 'not measured'
_exptl_crystal_description block
_exptl_crystal_F_000 1016
_exptl_crystal_size_max 0.2
_exptl_crystal_size_mid 0.12
_exptl_crystal_size_min 0.10
_refine_diff_density_max 1.946
_refine_diff_density_min -1.819
_refine_diff_density_rms 0.113
_refine_ls_extinction_method none
_refine_ls_goodness_of_fit_ref 1.011
_refine_ls_hydrogen_treatment constr
_refine_ls_matrix_type full
_refine_ls_number_parameters 496
_refine_ls_number_reflns 6902
_refine_ls_number_restraints 0
_refine_ls_restrained_S_all 1.011
_refine_ls_R_factor_all 0.1199
_refine_ls_R_factor_gt 0.0689
_refine_ls_shift/su_max 0.010
_refine_ls_shift/su_mean 0.001
_refine_ls_structure_factor_coef Fsqd
_refine_ls_weighting_details 'calc w=1/[\s^2^(Fo^2^)+(0.0495P)^2^+18.9701P] where P=(Fo^2^+2Fc^2^)/3'
_refine_ls_weighting_scheme calc
_refine_ls_wR_factor_gt 0.1471
_refine_ls_wR_factor_ref 0.1786
_reflns_number_gt 4265
_reflns_number_total 6902
_reflns_threshold_expression >2sigma(I)
_cod_data_source_file c5ra00239g2.cif
_cod_data_source_block 3
_cod_original_sg_symbol_H-M P-1
_cod_database_code 7219638

loop_
_symmetry_equiv_pos_as_xyz
'x, y, z'
'-x, -y, -z'

loop_
_atom_site_label
_atom_site_type_symbol
_atom_site_fract_x
_atom_site_fract_y
_atom_site_fract_z
_atom_site_U_iso_or_equiv
_atom_site_adp_type
_atom_site_occupancy
_atom_site_symmetry_multiplicity
_atom_site_calc_flag
_atom_site_refinement_flags
Br2 Br 0.48562(17) 0.86069(10) 1.06542(5) 0.0712(4) Uani 1 1 d .
Br3 Br 1.08052(15) 0.09049(9) 0.60615(5) 0.0642(3) Uani 1 1 d .
Mn1 Mn 0.56276(15) 0.53460(10) 0.79282(6) 0.0305(3) Uani 1 1 d .
Br1 Br -0.24160(15) 0.93367(10) 0.84028(9) 0.0930(5) Uani 1 1 d .
Cl3 Cl 0.1984(4) 0.3732(3) 0.48980(13) 0.0674(8) Uani 1 1 d .
Cl1 Cl 0.6696(4) 1.0571(2) 0.51325(13) 0.0778(9) Uani 1 1 d .
O3 O 0.5253(7) 0.6799(4) 0.8145(2) 0.0324(13) Uani 1 1 d .
O2 O 0.3620(7) 0.5232(4) 0.8334(3) 0.0373(13) Uani 1 1 d .
Cl2 Cl 1.3524(3) 0.1234(2) 0.75030(17) 0.0741(8) Uani 1 1 d .
C13 C 1.1706(12) 0.2888(8) 0.8180(5) 0.054(3) Uani 1 1 d .
H13 H 1.2465 0.3288 0.8047 0.065 Uiso 1 1 calc R
C40 C 0.7977(12) 0.1573(8) 0.6847(5) 0.052(3) Uani 1 1 d .
H40 H 0.7856 0.0865 0.6790 0.063 Uiso 1 1 calc R
C8 C 0.7758(12) 0.3264(7) 0.9146(4) 0.047(2) Uani 1 1 d .
H8A H 0.6984 0.2860 0.9108 0.056 Uiso 1 1 calc R
H8B H 0.8070 0.3071 0.9625 0.056 Uiso 1 1 calc R
C27 C 0.3122(12) 0.4130(8) 0.5979(4) 0.050(2) Uani 1 1 d .
H27 H 0.3054 0.3386 0.6212 0.060 Uiso 1 1 calc R
C28 C 0.3662(12) 0.4781(8) 0.6301(4) 0.046(2) Uani 1 1 d .
H28 H 0.3940 0.4499 0.6764 0.055 Uiso 1 1 calc R
C33 C 0.7174(14) 0.9341(8) 0.5801(4) 0.052(3) Uani 1 1 d .
C17 C 0.0461(11) 0.8089(7) 0.7820(5) 0.044(2) Uani 1 1 d .
H17 H 0.0172 0.8756 0.7455 0.052 Uiso 1 1 calc R
C32 C 0.8640(13) 0.8464(8) 0.5814(4) 0.051(3) Uani 1 1 d .
H32 H 0.9392 0.8515 0.5460 0.061 Uiso 1 1 calc R
C1 C 0.5071(10) 0.7135(6) 0.8725(4) 0.0310(18) Uani 1 1 d .
C37 C 0.8316(10) 0.3641(7) 0.6994(4) 0.0342(19) Uani 1 1 d .
C22 C 0.4491(12) 0.6545(8) 0.6305(4) 0.043(2) Uani 1 1 d .
H22A H 0.5681 0.6249 0.6278 0.051 Uiso 1 1 calc R
H22B H 0.4114 0.7387 0.6069 0.051 Uiso 1 1 calc R
C42 C 0.7045(10) 0.3306(6) 0.7322(4) 0.0311(18) Uani 1 1 d .
C39 C 0.9251(11) 0.1905(7) 0.6554(4) 0.042(2) Uani 1 1 d .
C26 C 0.2675(11) 0.4565(8) 0.5308(4) 0.044(2) Uani 1 1 d .
C10 C 0.9480(11) 0.1743(7) 0.8558(4) 0.044(2) Uani 1 1 d .
H10 H 0.8714 0.1346 0.8685 0.052 Uiso 1 1 calc R
C34 C 0.6076(13) 0.9293(8) 0.6317(4) 0.050(2) Uani 1 1 d .
H34 H 0.5076 0.9913 0.6306 0.061 Uiso 1 1 calc R
C7 C 0.6703(11) 0.5127(7) 0.9390(4) 0.042(2) Uani 1 1 d .
H7 H 0.7128 0.4692 0.9822 0.050 Uiso 1 1 calc R
C41 C 0.6887(11) 0.2258(7) 0.7219(5) 0.046(2) Uani 1 1 d .
H41 H 0.6002 0.2025 0.7413 0.055 Uiso 1 1 calc R
C21 C 0.2702(10) 0.7189(7) 0.7138(4) 0.0333(19) Uani 1 1 d .
H21 H 0.2218 0.7837 0.6780 0.040 Uiso 1 1 calc R
C2 C 0.4186(11) 0.8287(7) 0.8743(4) 0.037(2) Uani 1 1 d .
H2 H 0.3638 0.8796 0.8347 0.045 Uiso 1 1 calc R
C9 C 0.9224(11) 0.2802(7) 0.8741(4) 0.041(2) Uani 1 1 d .
C29 C 0.8376(11) 0.6381(6) 0.7467(4) 0.0353(19) Uani 1 1 d .
H29A H 0.9565 0.6045 0.7496 0.042 Uiso 1 1 calc R
H29B H 0.7978 0.6653 0.7887 0.042 Uiso 1 1 calc R
C4 C 0.4895(12) 0.7992(8) 0.9885(4) 0.044(2) Uani 1 1 d .
C18 C -0.0512(11) 0.8072(7) 0.8370(5) 0.049(2) Uani 1 1 d .
C11 C 1.0818(11) 0.1246(7) 0.8195(5) 0.046(2) Uani 1 1 d .
H11 H 1.0982 0.0512 0.8080 0.055 Uiso 1 1 calc R
C35 C 0.6463(12) 0.8318(7) 0.6853(4) 0.045(2) Uani 1 1 d .
H35 H 0.5710 0.8268 0.7207 0.054 Uiso 1 1 calc R
C30 C 0.7912(11) 0.7429(7) 0.6879(4) 0.0337(19) Uani 1 1 d .
C23 C 0.3811(10) 0.5855(7) 0.5959(4) 0.0360(19) Uani 1 1 d .
C3 C 0.4064(11) 0.8730(8) 0.9306(4) 0.044(2) Uani 1 1 d .
H3 H 0.3426 0.9524 0.9303 0.053 Uiso 1 1 calc R
C5 C 0.5700(11) 0.6858(8) 0.9903(4) 0.041(2) Uani 1 1 d .
H5 H 0.6196 0.6362 1.0312 0.050 Uiso 1 1 calc R
C25 C 0.2745(12) 0.5631(8) 0.4970(4) 0.050(2) Uani 1 1 d .
H25 H 0.2402 0.5930 0.4514 0.060 Uiso 1 1 calc R
C38 C 0.9425(10) 0.2924(7) 0.6625(4) 0.0354(19) Uani 1 1 d .
H38 H 1.0311 0.3145 0.6420 0.043 Uiso 1 1 calc R
C24 C 0.3322(12) 0.6279(8) 0.5296(4) 0.045(2) Uani 1 1 d .
H24 H 0.3382 0.7023 0.5061 0.053 Uiso 1 1 calc R
C20 C 0.1258(11) 0.6142(8) 0.8871(4) 0.043(2) Uani 1 1 d .
H20 H 0.1502 0.5469 0.9233 0.052 Uiso 1 1 calc R
C12 C 1.1918(11) 0.1837(8) 0.8001(5) 0.046(2) Uani 1 1 d .
C19 C -0.0116(11) 0.7069(8) 0.8898(5) 0.047(2) Uani 1 1 d .
H19 H -0.0807 0.7035 0.9276 0.057 Uiso 1 1 calc R
C31 C 0.8994(11) 0.7509(7) 0.6352(4) 0.042(2) Uani 1 1 d .
H31 H 0.9998 0.6892 0.6364 0.051 Uiso 1 1 calc R
C14 C 1.0386(13) 0.3347(7) 0.8552(5) 0.049(3) Uani 1 1 d .
H14 H 1.0258 0.4061 0.8685 0.059 Uiso 1 1 calc R
C15 C 0.2320(10) 0.6150(7) 0.8325(4) 0.0320(18) Uani 1 1 d .
N2 N 0.7727(7) 0.5441(5) 0.7417(3) 0.0276(14) Uani 1 1 d .
N3 N 0.4002(8) 0.6444(6) 0.7010(3) 0.0324(16) Uani 1 1 d .
O1 O 0.6004(7) 0.3887(4) 0.7715(3) 0.0360(13) Uani 1 1 d .
N1 N 0.6956(9) 0.4554(5) 0.8932(3) 0.0373(17) Uani 1 1 d .
C16 C 0.1871(10) 0.7153(7) 0.7781(4) 0.0341(19) Uani 1 1 d .
C36 C 0.8605(10) 0.4685(6) 0.7094(4) 0.0314(18) Uani 1 1 d .
H36 H 0.9553 0.4818 0.6895 0.038 Uiso 1 1 calc R
C6 C 0.5838(10) 0.6370(7) 0.9331(4) 0.0361(19) Uani 1 1 d .

loop_
_atom_site_aniso_label
_atom_site_aniso_U_11
_atom_site_aniso_U_22
_atom_site_aniso_U_33
_atom_site_aniso_U_23
_atom_site_aniso_U_13
_atom_site_aniso_U_12
Br2 0.1143(11) 0.0764(8) 0.0468(6) -0.0357(5) 0.0215(6) -0.0518(7)
Br3 0.0762(9) 0.0503(6) 0.0586(6) -0.0241(5) 0.0146(5) -0.0064(5)
Mn1 0.0330(8) 0.0320(6) 0.0284(6) -0.0096(5) -0.0002(5) -0.0111(5)
Br1 0.0548(8) 0.0535(7) 0.1715(14) -0.0474(8) 0.0468(8) -0.0140(6)
Cl3 0.084(2) 0.0856(19) 0.0561(15) -0.0319(14) 0.0000(14) -0.0466(16)
Cl1 0.127(3) 0.0452(14) 0.0516(15) 0.0039(12) 0.0007(16) -0.0262(16)
O3 0.044(4) 0.032(3) 0.021(3) -0.007(2) -0.003(2) -0.012(3)
O2 0.036(4) 0.033(3) 0.040(3) -0.007(2) 0.002(3) -0.010(3)
Cl2 0.0413(17) 0.0568(16) 0.113(2) -0.0086(15) 0.0099(15) -0.0111(12)
C13 0.039(7) 0.044(6) 0.077(7) 0.005(5) -0.018(5) -0.019(5)
C40 0.045(7) 0.048(6) 0.069(7) -0.030(5) -0.004(5) -0.011(5)
C8 0.066(7) 0.030(5) 0.037(5) -0.004(4) 0.001(4) -0.009(4)
C27 0.057(7) 0.056(6) 0.042(5) -0.011(4) 0.002(5) -0.025(5)
C28 0.066(7) 0.049(5) 0.023(4) 0.006(4) -0.013(4) -0.026(5)
C33 0.086(9) 0.038(5) 0.037(5) -0.006(4) -0.009(5) -0.026(5)
C17 0.031(6) 0.034(5) 0.068(6) -0.015(4) -0.006(5) -0.010(4)
C32 0.081(8) 0.046(6) 0.037(5) -0.011(4) 0.003(5) -0.035(5)
C1 0.037(5) 0.031(4) 0.031(4) -0.011(3) 0.003(4) -0.017(4)
C37 0.027(5) 0.042(5) 0.033(4) -0.010(4) -0.005(4) -0.008(4)
C22 0.052(6) 0.054(5) 0.030(4) -0.012(4) 0.008(4) -0.027(5)
C42 0.028(5) 0.027(4) 0.036(4) -0.010(3) 0.002(4) -0.005(3)
C39 0.046(6) 0.037(5) 0.036(5) -0.010(4) -0.002(4) -0.004(4)
C26 0.043(6) 0.050(5) 0.044(5) -0.023(4) 0.005(4) -0.017(4)
C10 0.045(6) 0.032(5) 0.052(5) -0.006(4) -0.001(4) -0.012(4)
C34 0.054(7) 0.048(6) 0.047(6) -0.008(4) 0.002(5) -0.017(5)
C7 0.057(6) 0.035(5) 0.031(4) -0.005(4) -0.009(4) -0.011(4)
C41 0.041(6) 0.036(5) 0.067(6) -0.020(4) 0.005(5) -0.017(4)
C21 0.037(5) 0.028(4) 0.038(5) -0.011(3) -0.006(4) -0.012(4)
C2 0.048(6) 0.031(4) 0.035(5) -0.007(4) -0.003(4) -0.016(4)
C9 0.047(6) 0.027(4) 0.044(5) -0.004(4) -0.014(4) -0.008(4)
C29 0.039(6) 0.031(4) 0.041(5) -0.009(4) -0.004(4) -0.017(4)
C4 0.058(7) 0.046(5) 0.039(5) -0.020(4) 0.011(4) -0.025(5)
C18 0.042(6) 0.034(5) 0.079(7) -0.032(5) 0.008(5) -0.013(4)
C11 0.040(6) 0.025(4) 0.068(6) -0.005(4) -0.013(5) -0.006(4)
C35 0.065(7) 0.036(5) 0.037(5) -0.006(4) 0.005(4) -0.024(5)
C30 0.046(6) 0.029(4) 0.030(4) -0.008(3) -0.006(4) -0.016(4)
C23 0.032(5) 0.045(5) 0.031(4) -0.011(4) 0.000(4) -0.011(4)
C3 0.044(6) 0.039(5) 0.053(6) -0.019(4) 0.008(4) -0.015(4)
C5 0.061(7) 0.049(5) 0.018(4) -0.009(4) 0.001(4) -0.023(5)
C25 0.061(7) 0.058(6) 0.030(5) -0.008(4) -0.014(4) -0.017(5)
C38 0.029(5) 0.042(5) 0.032(4) -0.008(4) 0.006(4) -0.009(4)
C24 0.059(7) 0.042(5) 0.030(5) 0.000(4) -0.007(4) -0.018(4)
C20 0.045(6) 0.050(5) 0.039(5) -0.014(4) -0.002(4) -0.018(4)
C12 0.028(6) 0.041(5) 0.057(6) 0.001(4) -0.007(4) -0.003(4)
C19 0.038(6) 0.058(6) 0.058(6) -0.032(5) 0.010(4) -0.021(5)
C31 0.050(6) 0.042(5) 0.039(5) -0.012(4) -0.002(4) -0.018(4)
C14 0.065(8) 0.022(4) 0.057(6) 0.001(4) -0.023(5) -0.011(4)
C15 0.029(5) 0.035(4) 0.034(4) -0.014(4) -0.002(4) -0.008(4)
N2 0.025(4) 0.028(3) 0.032(3) -0.005(3) -0.013(3) -0.009(3)
N3 0.040(5) 0.038(4) 0.024(3) -0.011(3) -0.002(3) -0.015(3)
O1 0.034(4) 0.028(3) 0.049(3) -0.013(2) 0.003(3) -0.011(2)
N1 0.049(5) 0.027(3) 0.030(4) -0.005(3) -0.001(3) -0.006(3)
C16 0.040(6) 0.034(4) 0.035(4) -0.012(3) -0.006(4) -0.017(4)
C36 0.033(5) 0.033(4) 0.030(4) -0.005(3) 0.001(3) -0.015(4)
C6 0.039(5) 0.042(5) 0.028(4) -0.008(4) 0.002(4) -0.015(4)

loop_
_atom_type_symbol
_atom_type_description
_atom_type_scat_dispersion_real
_atom_type_scat_dispersion_imag
_atom_type_scat_source
C C 0.0033 0.0016 'International Tables Vol C Tables 4.2.6.8 and 6.1.1.4'
H H 0.0000 0.0000 'International Tables Vol C Tables 4.2.6.8 and 6.1.1.4'
N N 0.0061 0.0033 'International Tables Vol C Tables 4.2.6.8 and 6.1.1.4'
O O 0.0106 0.0060 'International Tables Vol C Tables 4.2.6.8 and 6.1.1.4'
Cl Cl 0.1484 0.1585 'International Tables Vol C Tables 4.2.6.8 and 6.1.1.4'
Mn Mn 0.3368 0.7283 'International Tables Vol C Tables 4.2.6.8 and 6.1.1.4'
Br Br -0.2901 2.4595 'International Tables Vol C Tables 4.2.6.8 and 6.1.1.4'

loop_
_geom_angle_atom_site_label_1
_geom_angle_atom_site_label_2
_geom_angle_atom_site_label_3
_geom_angle
O3 Mn1 O1 179.7(2)
O3 Mn1 O2 91.8(2)
O1 Mn1 O2 88.1(2)
O3 Mn1 N2 91.2(2)
O1 Mn1 N2 88.9(2)
O2 Mn1 N2 175.1(2)
O3 Mn1 N1 85.5(2)
O1 Mn1 N1 94.2(2)
O2 Mn1 N1 92.2(2)
N2 Mn1 N1 91.9(2)
O3 Mn1 N3 84.6(2)
O1 Mn1 N3 95.6(2)
O2 Mn1 N3 83.1(2)
N2 Mn1 N3 93.3(2)
N1 Mn1 N3 168.9(2)
C1 O3 Mn1 132.9(5)
C15 O2 Mn1 123.1(5)
C14 C13 C12 119.1(9)
C14 C13 H13 120.5
C12 C13 H13 120.5
C41 C40 C39 120.1(9)
C41 C40 H40 119.9
C39 C40 H40 119.9
N1 C8 C9 113.2(7)
N1 C8 H8A 108.9
C9 C8 H8A 108.9
N1 C8 H8B 108.9
C9 C8 H8B 108.9
H8A C8 H8B 107.8
C28 C27 C26 119.2(9)
C28 C27 H27 120.4
C26 C27 H27 120.4
C27 C28 C23 120.8(8)
C27 C28 H28 119.6
C23 C28 H28 119.6
C32 C33 C34 121.5(9)
C32 C33 Cl1 119.8(8)
C34 C33 Cl1 118.6(8)
C18 C17 C16 121.6(9)
C18 C17 H17 119.2
C16 C17 H17 119.2
C33 C32 C31 118.6(9)
C33 C32 H32 120.7
C31 C32 H32 120.7
O3 C1 C2 119.4(7)
O3 C1 C6 122.6(7)
C2 C1 C6 118.0(7)
C38 C37 C42 120.7(7)
C38 C37 C36 118.4(8)
C42 C37 C36 120.5(7)
N3 C22 C23 111.5(7)
N3 C22 H22A 109.3
C23 C22 H22A 109.3
N3 C22 H22B 109.3
C23 C22 H22B 109.3
H22A C22 H22B 108.0
O1 C42 C37 125.0(7)
O1 C42 C41 118.1(7)
C37 C42 C41 116.9(7)
C38 C39 C40 120.5(8)
C38 C39 Br3 120.1(7)
C40 C39 Br3 119.4(6)
C25 C26 C27 121.2(8)
C25 C26 Cl3 119.6(7)
C27 C26 Cl3 119.2(7)
C11 C10 C9 121.8(9)
C11 C10 H10 119.1
C9 C10 H10 119.1
C35 C34 C33 118.6(9)
C35 C34 H34 120.7
C33 C34 H34 120.7
N1 C7 C6 127.2(8)
N1 C7 H7 116.4
C6 C7 H7 116.4
C40 C41 C42 121.4(9)
C40 C41 H41 119.3
C42 C41 H41 119.3
N3 C21 C16 126.2(8)
N3 C21 H21 116.9
C16 C21 H21 116.9
C3 C2 C1 122.9(8)
C3 C2 H2 118.6
C1 C2 H2 118.6
C10 C9 C14 117.3(9)
C10 C9 C8 118.2(8)
C14 C9 C8 124.4(8)
N2 C29 C30 113.3(6)
N2 C29 H29A 108.9
C30 C29 H29A 108.9
N2 C29 H29B 108.9
C30 C29 H29B 108.9
H29A C29 H29B 107.7
C5 C4 C3 120.6(8)
C5 C4 Br2 119.7(7)
C3 C4 Br2 119.7(6)
C17 C18 C19 119.1(8)
C17 C18 Br1 120.6(8)
C19 C18 Br1 120.3(7)
C10 C11 C12 118.9(8)
C10 C11 H11 120.6
C12 C11 H11 120.6
C30 C35 C34 121.1(9)
C30 C35 H35 119.4
C34 C35 H35 119.4
C35 C30 C31 118.8(8)
C35 C30 C29 121.9(8)
C31 C30 C29 119.3(8)
C24 C23 C28 118.7(8)
C24 C23 C22 120.5(8)
C28 C23 C22 120.9(7)
C2 C3 C4 118.7(8)
C2 C3 H3 120.6
C4 C3 H3 120.6
C4 C5 C6 121.9(8)
C4 C5 H5 119.0
C6 C5 H5 119.0
C26 C25 C24 119.3(8)
C26 C25 H25 120.4
C24 C25 H25 120.4
C39 C38 C37 120.3(8)
C39 C38 H38 119.9
C37 C38 H38 119.9
C23 C24 C25 120.8(8)
C23 C24 H24 119.6
C25 C24 H24 119.6
C19 C20 C15 122.1(9)
C19 C20 H20 119.0
C15 C20 H20 119.0
C13 C12 C11 120.8(9)
C13 C12 Cl2 121.4(8)
C11 C12 Cl2 117.7(7)
C20 C19 C18 120.3(9)
C20 C19 H19 119.8
C18 C19 H19 119.8
C32 C31 C30 121.3(9)
C32 C31 H31 119.3
C30 C31 H31 119.3
C13 C14 C9 122.1(8)
C13 C14 H14 118.9
C9 C14 H14 118.9
O2 C15 C20 118.8(7)
O2 C15 C16 124.1(7)
C20 C15 C16 117.0(8)
C36 N2 C29 115.2(7)
C36 N2 Mn1 124.8(5)
C29 N2 Mn1 119.8(5)
C21 N3 C22 117.0(7)
C21 N3 Mn1 115.4(5)
C22 N3 Mn1 125.9(5)
C42 O1 Mn1 132.9(5)
C7 N1 C8 115.8(7)
C7 N1 Mn1 121.3(6)
C8 N1 Mn1 120.5(5)
C17 C16 C15 119.8(8)
C17 C16 C21 117.0(8)
C15 C16 C21 122.6(7)
N2 C36 C37 127.3(8)
N2 C36 H36 116.4
C37 C36 H36 116.4
C5 C6 C1 117.7(7)
C5 C6 C7 118.9(7)
C1 C6 C7 123.4(7)

loop_
_geom_bond_atom_site_label_1
_geom_bond_atom_site_label_2
_geom_bond_distance
Br2 C4 1.891(8)
Br3 C39 1.906(8)
Mn1 O3 1.863(5)
Mn1 O1 1.866(5)
Mn1 O2 1.933(6)
Mn1 N2 2.081(7)
Mn1 N1 2.280(7)
Mn1 N3 2.309(6)
Br1 C18 1.876(9)
Cl3 C26 1.742(9)
Cl1 C33 1.744(9)
O3 C1 1.325(8)
O2 C15 1.309(9)
Cl2 C12 1.736(9)
C13 C14 1.368(14)
C13 C12 1.377(13)
C13 H13 0.9500
C40 C41 1.360(12)
C40 C39 1.374(13)
C40 H40 0.9500
C8 N1 1.479(10)
C8 C9 1.497(12)
C8 H8A 0.9900
C8 H8B 0.9900
C27 C28 1.364(12)
C27 C26 1.388(12)
C27 H27 0.9500
C28 C23 1.391(11)
C28 H28 0.9500
C33 C32 1.374(14)
C33 C34 1.383(13)
C17 C18 1.362(13)
C17 C16 1.394(12)
C17 H17 0.9500
C32 C31 1.378(12)
C32 H32 0.9500
C1 C2 1.378(11)
C1 C6 1.427(11)
C37 C38 1.386(11)
C37 C42 1.397(11)
C37 C36 1.456(11)
C22 N3 1.463(9)
C22 C23 1.509(11)
C22 H22A 0.9900
C22 H22B 0.9900
C42 O1 1.307(9)
C42 C41 1.411(11)
C39 C38 1.359(11)
C26 C25 1.356(12)
C10 C11 1.381(12)
C10 C9 1.384(11)
C10 H10 0.9500
C34 C35 1.389(12)
C34 H34 0.9500
C7 N1 1.264(10)
C7 C6 1.444(11)
C7 H7 0.9500
C41 H41 0.9500
C21 N3 1.257(10)
C21 C16 1.454(11)
C21 H21 0.9500
C2 C3 1.365(11)
C2 H2 0.9500
C9 C14 1.393(13)
C29 N2 1.484(9)
C29 C30 1.511(11)
C29 H29A 0.9900
C29 H29B 0.9900
C4 C5 1.330(12)
C4 C3 1.397(13)
C18 C19 1.401(13)
C11 C12 1.385(12)
C11 H11 0.9500
C35 C30 1.369(12)
C35 H35 0.9500
C30 C31 1.392(12)
C23 C24 1.381(11)
C3 H3 0.9500
C5 C6 1.416(10)
C5 H5 0.9500
C25 C24 1.386(12)
C25 H25 0.9500
C38 H38 0.9500
C24 H24 0.9500
C20 C19 1.365(12)
C20 C15 1.401(11)
C20 H20 0.9500
C19 H19 0.9500
C31 H31 0.9500
C14 H14 0.9500
C15 C16 1.422(11)
N2 C36 1.276(9)
C36 H36 0.9500
